data_7707009
loop_
_publ_author_name
'Qin, Chun-Yan'
'Zhao, Sheng-Ze'
'Wu, Hua-Yu'
'Li, Yong-Hua'
'Wang, Zi-Kun'
'Wang, Zheng'
'Wang, Shi'

_publ_section_title
;
 The dynamic interplay between intramolecular and intermolecular
 interactions in mononuclear manganese(III) SCO complexes.
;
_journal_issue 17
_journal_name_full 'Dalton transactions (Cambridge, England : 2003)'
_journal_page_first 5899
_journal_page_last 5910
_journal_paper_doi 10.1039/d0dt04109b
_journal_volume 50
_journal_year 2021
_chemical_formula_moiety 'C22 H26 F2 Mn N4 O2, Cl'
_chemical_formula_sum 'C22 H26 Cl F2 Mn N4 O2'
_chemical_formula_weight 506.86
_space_group_crystal_system orthorhombic
_space_group_IT_number 56
_space_group_name_Hall '-P 2ab 2ac'
_space_group_name_H-M_alt 'P c c n'
_atom_sites_solution_hydrogens mixed
_audit_creation_method SHELXL-2014/7
_audit_update_record
;
2021-03-22 deposited with the CCDC.	2021-03-25 downloaded from the CCDC.
;
_cell_angle_alpha 90
_cell_angle_beta 90
_cell_angle_gamma 90
_cell_formula_units_Z 4
_cell_length_a 7.8670(9)
_cell_length_b 16.136(2)
_cell_length_c 17.6938(19)
_cell_measurement_reflns_used 8862
_cell_measurement_temperature 298(2)
_cell_measurement_theta_max 28.33
_cell_measurement_theta_min 2.30
_cell_volume 2246.1(4)
_computing_cell_refinement SMART
_computing_data_collection 'SMART (Bruker, 2000)'
_computing_data_reduction 'SAINT (Bruker, 2000)'
_computing_molecular_graphics SHELXL
_computing_publication_material SHELXL
_computing_structure_refinement 'SHELXL-2014/7 (Sheldrick, 2014)'
_computing_structure_solution 'SHELXL-2014/7 (Sheldrick, 2014)'
_diffrn_ambient_temperature 298(2)
_diffrn_measured_fraction_theta_full 1.000
_diffrn_measured_fraction_theta_max 0.997
_diffrn_measurement_device_type 'CCD area detector'
_diffrn_measurement_method 'phi and omega scans'
_diffrn_radiation_type MoK\a
_diffrn_radiation_wavelength 0.71073
_diffrn_reflns_av_R_equivalents 0.0601
_diffrn_reflns_av_unetI/netI 0.0431
_diffrn_reflns_Laue_measured_fraction_full 1.000
_diffrn_reflns_Laue_measured_fraction_max 0.997
_diffrn_reflns_limit_h_max 10
_diffrn_reflns_limit_h_min -10
_diffrn_reflns_limit_k_max 21
_diffrn_reflns_limit_k_min -19
_diffrn_reflns_limit_l_max 23
_diffrn_reflns_limit_l_min -20
_diffrn_reflns_number 17533
_diffrn_reflns_point_group_measured_fraction_full 1.000
_diffrn_reflns_point_group_measured_fraction_max 0.997
_diffrn_reflns_theta_full 25.242
_diffrn_reflns_theta_max 28.326
_diffrn_reflns_theta_min 2.302
_exptl_absorpt_coefficient_mu 0.750
_exptl_absorpt_correction_T_max 0.874
_exptl_absorpt_correction_T_min 0.828
_exptl_absorpt_correction_type multi-scan
_exptl_absorpt_process_details 'SADABS; Bruker, 2000'
_exptl_crystal_colour black
_exptl_crystal_density_diffrn 1.499
_exptl_crystal_density_method 'not measured'
_exptl_crystal_description block
_exptl_crystal_F_000 1048
_exptl_crystal_size_max 0.26
_exptl_crystal_size_mid 0.21
_exptl_crystal_size_min 0.18
_refine_diff_density_max 0.382
_refine_diff_density_min -0.450
_refine_diff_density_rms 0.066
_refine_ls_extinction_method none
_refine_ls_goodness_of_fit_ref 1.068
_refine_ls_hydrogen_treatment mixed
_refine_ls_matrix_type full
_refine_ls_number_parameters 150
_refine_ls_number_reflns 2802
_refine_ls_number_restraints 0
_refine_ls_restrained_S_all 1.068
_refine_ls_R_factor_all 0.0952
_refine_ls_R_factor_gt 0.0463
_refine_ls_shift/su_max 0.000
_refine_ls_shift/su_mean 0.000
_refine_ls_structure_factor_coef Fsqd
_refine_ls_weighting_details 'w=1/[\s^2^(Fo^2^)+(0.0314P)^2^+1.9813P] where P=(Fo^2^+2Fc^2^)/3'
_refine_ls_weighting_scheme calc
_refine_ls_wR_factor_gt 0.0892
_refine_ls_wR_factor_ref 0.1102
_reflns_Friedel_coverage 0.000
_reflns_number_gt 1691
_reflns_number_total 2802
_reflns_threshold_expression 'I > 2\s(I)'
_cod_data_source_file d0dt04109b2.cif
_cod_data_source_block CI-295K
_cod_depositor_comments
;
The following automatic conversions were performed:

data item '_exptl_absorpt_correction_type' value 'Multi-scan' was
changed to 'multi-scan' in accordance with the
/home/data/users/saulius/crontab/automatic-downloads/rss-feeds/RSC/lib/dictionaries/cif_core.dic
dictionary named 'cif_core.dic' version 2.4.2 last updated on
2011-04-26.

Automatic conversion script
Id: cif_fix_values 7556 2019-12-06 15:28:31Z antanas 

 Adding full bibliography for 7707004--7707019.cif.
;
_cod_database_code 7707009
_shelx_shelxl_version_number 2014/7
_shelx_space_group_comment
;
The symmetry employed for this shelxl refinement is uniquely defined
by the following loop, which should always be used as a source of
symmetry information in preference to the above space-group names.
They are only intended as comments.
;

loop_
_space_group_symop_operation_xyz
'x, y, z'
'-x+1/2, -y+1/2, z'
'x+1/2, -y, -z+1/2'
'-x, y+1/2, -z+1/2'
'-x, -y, -z'
'x-1/2, y-1/2, -z'
'-x-1/2, y, z-1/2'
'x, -y-1/2, z-1/2'

loop_
_atom_site_label
_atom_site_type_symbol
_atom_site_fract_x
_atom_site_fract_y
_atom_site_fract_z
_atom_site_U_iso_or_equiv
_atom_site_adp_type
_atom_site_occupancy
_atom_site_site_symmetry_order
_atom_site_calc_flag
_atom_site_refinement_flags_posn
_atom_site_refinement_flags_adp
_atom_site_refinement_flags_occupancy
_atom_site_disorder_assembly
_atom_site_disorder_group
Mn1 Mn 0.2500 0.2500 0.02757(3) 0.03564(16) Uani 1 2 d S T P . .
O1 O 0.3551(2) 0.14600(11) 0.02692(10) 0.0423(5) Uani 1 1 d . . . . .
C1 C 0.4168(3) 0.10734(17) 0.08747(15) 0.0382(6) Uani 1 1 d . . . . .
C2 C 0.4123(4) 0.02114(19) 0.08953(17) 0.0481(7) Uani 1 1 d . . . . .
H1 H 0.3671 -0.0075 0.0486 0.058 Uiso 1 1 calc R U . . .
C3 C 0.4728(4) -0.0229(2) 0.15043(18) 0.0564(8) Uani 1 1 d . . . . .
H2 H 0.4641 -0.0803 0.1522 0.068 Uiso 1 1 calc R U . . .
C4 C 0.5464(4) 0.0207(2) 0.20859(18) 0.0590(9) Uani 1 1 d . . . . .
F1 F 0.6092(3) -0.02372(16) 0.26836(12) 0.0968(8) Uani 1 1 d . . . . .
C5 C 0.5592(4) 0.1040(2) 0.20947(16) 0.0541(8) Uani 1 1 d . . . . .
H3 H 0.6120 0.1310 0.2496 0.065 Uiso 1 1 calc R U . . .
C6 C 0.4911(3) 0.14971(19) 0.14853(15) 0.0412(6) Uani 1 1 d . . . . .
C7 C 0.5151(4) 0.2379(2) 0.14666(16) 0.0472(7) Uani 1 1 d . . . . .
H4 H 0.5898 0.2610 0.1815 0.057 Uiso 1 1 calc R U . . .
N1 N 0.4409(3) 0.28704(15) 0.10037(13) 0.0444(6) Uani 1 1 d . . . . .
C8 C 0.5075(4) 0.37191(19) 0.09266(19) 0.0558(8) Uani 1 1 d . . . . .
H5 H 0.5881 0.3830 0.1329 0.067 Uiso 1 1 calc R U . . .
H6 H 0.4150 0.4114 0.0969 0.067 Uiso 1 1 calc R U . . .
C9 C 0.5944(4) 0.3820(2) 0.0165(2) 0.0653(10) Uani 1 1 d . . . . .
H7 H 0.6532 0.4348 0.0161 0.078 Uiso 1 1 calc R U . . .
H8 H 0.6796 0.3389 0.0115 0.078 Uiso 1 1 calc R U . . .
C10 C 0.4792(5) 0.3783(2) -0.05182(19) 0.0624(10) Uani 1 1 d . . . . .
H9 H 0.3881 0.4183 -0.0457 0.075 Uiso 1 1 calc R U . . .
H10 H 0.5435 0.3937 -0.0964 0.075 Uiso 1 1 calc R U . . .
N2 N 0.4049(3) 0.29494(16) -0.06322(14) 0.0463(6) Uani 1 1 d . . . . .
H11 H 0.490(4) 0.262(2) -0.0724(17) 0.065(10) Uiso 1 1 d . . . . .
C11 C 0.2978(4) 0.2903(2) -0.13186(17) 0.0584(9) Uani 1 1 d . . . . .
H12 H 0.3687 0.2938 -0.1766 0.070 Uiso 1 1 calc R U . . .
H13 H 0.2184 0.3362 -0.1326 0.070 Uiso 1 1 calc R U . . .
Cl1 Cl 0.7500 0.2500 -0.15743(6) 0.0604(3) Uani 1 2 d S T P . .

loop_
_atom_site_aniso_label
_atom_site_aniso_U_11
_atom_site_aniso_U_22
_atom_site_aniso_U_33
_atom_site_aniso_U_23
_atom_site_aniso_U_13
_atom_site_aniso_U_12
Mn1 0.0383(3) 0.0303(3) 0.0384(3) 0.000 0.000 -0.0015(3)
O1 0.0502(11) 0.0337(10) 0.0431(10) -0.0033(9) -0.0125(9) 0.0056(9)
C1 0.0330(13) 0.0421(16) 0.0395(15) 0.0020(12) -0.0019(11) 0.0040(12)
C2 0.0440(16) 0.0455(18) 0.0548(18) 0.0008(15) -0.0096(14) 0.0030(14)
C3 0.0471(17) 0.052(2) 0.071(2) 0.0156(18) 0.0007(16) 0.0082(15)
C4 0.0508(19) 0.077(3) 0.0491(19) 0.0233(18) -0.0030(15) 0.0108(18)
F1 0.1056(18) 0.113(2) 0.0716(14) 0.0468(14) -0.0240(13) 0.0076(15)
C5 0.0448(17) 0.080(3) 0.0376(16) 0.0028(16) -0.0037(13) 0.0015(17)
C6 0.0321(13) 0.0537(18) 0.0377(14) -0.0027(14) 0.0007(11) -0.0004(13)
C7 0.0392(14) 0.058(2) 0.0439(15) -0.0167(15) -0.0016(13) -0.0023(15)
N1 0.0456(13) 0.0407(14) 0.0468(14) -0.0115(11) 0.0039(11) -0.0036(12)
C8 0.0551(19) 0.0422(18) 0.070(2) -0.0194(16) 0.0024(16) -0.0093(15)
C9 0.057(2) 0.0451(19) 0.094(3) -0.0163(19) 0.0252(19) -0.0163(17)
C10 0.076(2) 0.0388(18) 0.073(2) 0.0046(16) 0.036(2) -0.0016(17)
N2 0.0501(15) 0.0389(15) 0.0500(14) -0.0031(11) 0.0091(12) 0.0075(12)
C11 0.060(2) 0.072(2) 0.0428(16) 0.0112(15) 0.0107(14) 0.0210(17)
Cl1 0.0543(6) 0.0699(8) 0.0570(6) 0.000 0.000 0.0259(6)

loop_
_atom_type_symbol
_atom_type_description
_atom_type_scat_dispersion_real
_atom_type_scat_dispersion_imag
_atom_type_scat_source
C C 0.0033 0.0016 'International Tables Vol C Tables 4.2.6.8 and 6.1.1.4'
H H 0.0000 0.0000 'International Tables Vol C Tables 4.2.6.8 and 6.1.1.4'
N N 0.0061 0.0033 'International Tables Vol C Tables 4.2.6.8 and 6.1.1.4'
O O 0.0106 0.0060 'International Tables Vol C Tables 4.2.6.8 and 6.1.1.4'
F F 0.0171 0.0103 'International Tables Vol C Tables 4.2.6.8 and 6.1.1.4'
Cl Cl 0.1484 0.1585 'International Tables Vol C Tables 4.2.6.8 and 6.1.1.4'
Mn Mn 0.3368 0.7283 'International Tables Vol C Tables 4.2.6.8 and 6.1.1.4'

loop_
_geom_angle_atom_site_label_1
_geom_angle_atom_site_label_2
_geom_angle_atom_site_label_3
_geom_angle
_geom_angle_site_symmetry_1
_geom_angle_site_symmetry_3
_geom_angle_publ_flag
O1 Mn1 O1 179.30(11) . 2 ?
O1 Mn1 N1 86.68(9) . . ?
O1 Mn1 N1 93.76(9) 2 . ?
O1 Mn1 N1 93.76(9) . 2 ?
O1 Mn1 N1 86.68(9) 2 2 ?
N1 Mn1 N1 102.88(13) . 2 ?
O1 Mn1 N2 92.72(9) . . ?
O1 Mn1 N2 86.76(9) 2 . ?
N1 Mn1 N2 87.49(10) . . ?
N1 Mn1 N2 168.06(10) 2 . ?
O1 Mn1 N2 86.76(9) . 2 ?
O1 Mn1 N2 92.72(9) 2 2 ?
N1 Mn1 N2 168.06(10) . 2 ?
N1 Mn1 N2 87.49(10) 2 2 ?
N2 Mn1 N2 82.88(14) . 2 ?
C1 O1 Mn1 125.21(17) . . ?
O1 C1 C2 118.7(2) . . ?
O1 C1 C6 122.8(3) . . ?
C2 C1 C6 118.4(3) . . ?
C3 C2 C1 121.9(3) . . ?
C3 C2 H1 119.1 . . ?
C1 C2 H1 119.1 . . ?
C4 C3 C2 117.9(3) . . ?
C4 C3 H2 121.0 . . ?
C2 C3 H2 121.0 . . ?
C5 C4 F1 119.1(3) . . ?
C5 C4 C3 123.4(3) . . ?
F1 C4 C3 117.5(3) . . ?
C4 C5 C6 118.9(3) . . ?
C4 C5 H3 120.5 . . ?
C6 C5 H3 120.5 . . ?
C1 C6 C5 119.4(3) . . ?
C1 C6 C7 121.3(3) . . ?
C5 C6 C7 119.0(3) . . ?
N1 C7 C6 124.6(3) . . ?
N1 C7 H4 117.7 . . ?
C6 C7 H4 117.7 . . ?
C7 N1 C8 118.2(3) . . ?
C7 N1 Mn1 123.4(2) . . ?
C8 N1 Mn1 118.0(2) . . ?
N1 C8 C9 110.0(2) . . ?
N1 C8 H5 109.7 . . ?
C9 C8 H5 109.7 . . ?
N1 C8 H6 109.7 . . ?
C9 C8 H6 109.7 . . ?
H5 C8 H6 108.2 . . ?
C10 C9 C8 115.8(3) . . ?
C10 C9 H7 108.3 . . ?
C8 C9 H7 108.3 . . ?
C10 C9 H8 108.3 . . ?
C8 C9 H8 108.3 . . ?
H7 C9 H8 107.4 . . ?
N2 C10 C9 112.4(3) . . ?
N2 C10 H9 109.1 . . ?
C9 C10 H9 109.1 . . ?
N2 C10 H10 109.1 . . ?
C9 C10 H10 109.1 . . ?
H9 C10 H10 107.9 . . ?
C11 N2 C10 112.5(3) . . ?
C11 N2 Mn1 105.90(18) . . ?
C10 N2 Mn1 115.45(18) . . ?
C11 N2 H11 105(2) . . ?
C10 N2 H11 106(2) . . ?
Mn1 N2 H11 112(2) . . ?
N2 C11 C11 109.2(2) . 2 ?
N2 C11 H12 109.8 . . ?
C11 C11 H12 109.8 2 . ?
N2 C11 H13 109.8 . . ?
C11 C11 H13 109.8 2 . ?
H12 C11 H13 108.3 . . ?

loop_
_geom_bond_atom_site_label_1
_geom_bond_atom_site_label_2
_geom_bond_distance
_geom_bond_site_symmetry_2
_geom_bond_publ_flag
Mn1 O1 1.8710(18) . ?
Mn1 O1 1.8710(18) 2 ?
Mn1 N1 2.067(2) . ?
Mn1 N1 2.067(2) 2 ?
Mn1 N2 2.143(3) . ?
Mn1 N2 2.143(3) 2 ?
O1 C1 1.331(3) . ?
C1 C2 1.392(4) . ?
C1 C6 1.406(4) . ?
C2 C3 1.376(4) . ?
C2 H1 0.9300 . ?
C3 C4 1.374(5) . ?
C3 H2 0.9300 . ?
C4 C5 1.349(5) . ?
C4 F1 1.370(3) . ?
C5 C6 1.411(4) . ?
C5 H3 0.9300 . ?
C6 C7 1.436(4) . ?
C7 N1 1.281(4) . ?
C7 H4 0.9300 . ?
N1 C8 1.473(4) . ?
C8 C9 1.520(4) . ?
C8 H5 0.9700 . ?
C8 H6 0.9700 . ?
C9 C10 1.512(5) . ?
C9 H7 0.9700 . ?
C9 H8 0.9700 . ?
C10 N2 1.481(4) . ?
C10 H9 0.9700 . ?
C10 H10 0.9700 . ?
N2 C11 1.480(4) . ?
N2 H11 0.88(3) . ?
C11 C11 1.501(7) 2 ?
C11 H12 0.9700 . ?
C11 H13 0.9700 . ?
